data_7245531
loop_
_publ_author_name
'Stoesser, Julian'
'Engelage, Elric'
'Huber, Stefan'

_publ_section_title
;
 Co-crystallization studies of the syn- and anti-atropisomers of
 triphenyl-based perfluorinated halogen bond donors with halides
;
_journal_name_full CrystEngComm
_journal_paper_doi 10.1039/D2CE00973K
_journal_year 2022
_chemical_formula_moiety
;
3(C18 F12 I2), 2(C9 H18 N3), 2(C H2 Cl2), 2(Br)
;
_chemical_formula_sum 'C74 H40 Br2 Cl4 F36 I6 N6'
_chemical_formula_weight 2760.14
_space_group_crystal_system triclinic
_space_group_IT_number 2
_space_group_name_Hall '-P 1'
_space_group_name_H-M_alt 'P -1'
_atom_sites_solution_hydrogens geom
_audit_creation_method SHELXL-2018/3
_audit_update_record
;
2022-08-27 deposited with the CCDC.	2022-09-16 downloaded from the CCDC.
;
_cell_angle_alpha 76.3010(10)
_cell_angle_beta 81.9550(10)
_cell_angle_gamma 88.1070(10)
_cell_formula_units_Z 1
_cell_length_a 7.82960(10)
_cell_length_b 12.4477(2)
_cell_length_c 23.1195(2)
_cell_measurement_reflns_used 7603
_cell_measurement_temperature 170(2)
_cell_measurement_theta_max 66.5
_cell_measurement_theta_min 3.7
_cell_volume 2167.60(5)
_computing_cell_refinement 'CrysAlisPro 1.171.40.29a (Rigaku OD, 2018)'
_computing_data_collection 'CrysAlisPro 1.171.40.29a (Rigaku OD, 2018)'
_computing_data_reduction 'CrysAlisPro 1.171.40.29a (Rigaku OD, 2018)'
_computing_molecular_graphics
;
 Diamond 4 - Crystal and Molecular Structure Visualization
  Crystal Impact - Dr. H. Putz & Dr. K. Brandenburg GbR, 
  Kreuzherrenstr. 102, 53227 Bonn, Germany
  http://www.crystalimpact.com/diamond
 Mercury CSD 2.0 - New Features for the Visualization 
 and Investigation of Crystal Structures
  C. F. Macrae, I. J. Bruno, J. A. Chisholm, P. R. Edgington, P. McCabe,
  E. Pidcock, 
  L. Rodriguez-Monge, R. Taylor, J. van de Streek and P. A. Wood, 
  J. Appl. Cryst., 41, 466-470, 2008
;
_computing_publication_material 'WinGX L. J. Farrugia, J. Appl. Crystallogr., 1999, 32, 837-838.'
_computing_structure_refinement 'SHELXL-2018/3 (Sheldrick, 2018)'
_computing_structure_solution
;
 shelXT  G. M. Sheldrick, Acta Crystallogr., Sect. A: Found. Crystallogr.,
 2008, 64, 112-122.
 shelXle C. B. Huebschle, G. M. Sheldrick and B. Dittrich J. Appl. Cryst.
  (2011). 44, 1281-1284
;
_diffrn_ambient_environment N~2~
_diffrn_ambient_temperature 169.99(10)
_diffrn_detector 'CCD plate'
_diffrn_detector_area_resol_mean 10.0000
_diffrn_detector_type HyPix
_diffrn_measured_fraction_theta_full 0.994
_diffrn_measured_fraction_theta_max 0.994
_diffrn_measurement_details
;
List of Runs (angles in degrees, time in seconds):

  # Type    Start    End  Width  t~exp~   \w     \q     \k     \f   Frames
#--------------------------------------------------------------------------
  1  \w    -31.00  -5.00   0.50    0.17    --  -47.45 109.00 167.00   52
  2  \w     23.00  70.00   0.50    0.17    --   47.45-109.00  72.00   94
  3  \w    -76.00 -40.00   0.50    0.60    --  -86.25 109.00 167.00   72
  4  \w   -113.00 -83.00   0.50    0.60    --  -86.25-109.00  72.00   60
  5  \w    105.00 162.00   0.50    0.60    --  106.49 109.00 167.00  114
  6  \w     67.00 107.00   0.50    0.60    --  106.49-109.00  72.00   80
  7  \w    -22.00  28.00   0.50    0.17    --  -47.45  19.00-120.00  100
  8  \w   -120.00 -75.00   0.50    0.17    --  -47.45-125.00  30.00   90
  9  \w    -85.00 -16.00   0.50    0.17    --  -47.45 125.00 -90.00  138
 10  \w   -120.00 -36.00   0.50    0.17    --  -47.45 -57.00  90.00  168
 11  \w    -22.00  11.00   0.50    0.17    --  -47.45  19.00-150.00   66
 12  \w    -17.00   9.00   0.50    0.17    --   47.45 -57.00-180.00   52
 13  \w     27.00  62.00   0.50    0.17    --   47.45 -57.00-180.00   70
 14  \w    -43.00 -14.00   0.50    0.60    --  -86.25  45.00-120.00   58
 15  \w   -149.00 -97.00   0.50    0.60    --  -86.25 -45.00 -90.00  104
 16  \w   -141.00-115.00   0.50    0.60    --  -86.25 -94.00-150.00   52
 17  \w   -109.00 -83.00   0.50    0.60    --  -86.25 -94.00-150.00   52
 18  \w   -139.00-104.00   0.50    0.60    --  -86.25 -30.00 120.00   70
 19  \w     39.00 105.00   0.50    0.60    --  106.49-125.00  60.00  132
 20  \w     36.00  95.00   0.50    0.60    --  106.49 -94.00  90.00  118
 21  \w     76.00 110.00   0.50    0.60    --  106.49-125.00-180.00   68
 22  \w     42.00  72.00   0.50    0.60    --  106.49-125.00-180.00   60
 23  \w     41.00  82.00   0.50    0.60    --  106.49 -77.00-180.00   82
 24  \w    110.00 178.00   0.50    0.60    --  106.49  45.00  60.00  136
 25  \w     81.00 106.00   0.50    0.60    --  106.49 -77.00  60.00   50
 26  \w     53.00  99.00   0.50    0.60    --  106.49 -94.00 -30.00   92
 27  \w    125.00 178.00   0.50    0.60    --  106.49  30.00 150.00  106
 28  \w     35.00  74.00   0.50    0.60    --  106.49 -61.00 -60.00   78
 29  \w     45.00  71.00   0.50    0.60    --  106.49 -77.00  60.00   52
 30  \w     37.00 108.00   0.50    0.60    --  106.49-125.00 -60.00  142
 31  \w     47.00  73.00   0.50    0.60    --  106.49 -94.00-120.00   52
 32  \w     70.00  96.00   0.50    0.60    --  106.49 -94.00 -60.00   52
 33  \w     37.00  62.00   0.50    0.60    --  106.49 -61.00 150.00   50
 34  \w     36.00  62.00   0.50    0.60    --  106.49 -94.00-180.00   52
 35  \w     94.00 147.00   0.50    0.60    --  106.49  30.00-120.00  106
 36  \w     98.00 175.00   0.50    0.60    --  106.49  45.00 120.00  154
 37  \w     98.00 152.00   0.50    0.60    --  106.49  30.00 120.00  108
 38  \w     35.00  66.00   0.50    0.60    --  106.49 -61.00 -30.00   62
 39  \w     74.00 104.00   0.50    0.60    --  106.49 -94.00-180.00   60
 40  \w     52.00 129.00   0.50    0.60    --  106.49-149.00  -0.13  154
 41  \w     48.00  73.00   0.50    0.60    --  106.49 -61.00-150.00   50
;
_diffrn_measurement_device 'four-circle diffractometer'
_diffrn_measurement_device_type 'XtaLAB Synergy, Dualflex, HyPix'
_diffrn_measurement_method '\w scans'
_diffrn_orient_matrix_type 'CrysAlisPro convention (1999,Acta A55,543-557)'
_diffrn_orient_matrix_UB_11 0.1802674000
_diffrn_orient_matrix_UB_12 0.0367086000
_diffrn_orient_matrix_UB_13 -0.0336631000
_diffrn_orient_matrix_UB_21 0.0788531000
_diffrn_orient_matrix_UB_22 -0.0436871000
_diffrn_orient_matrix_UB_23 0.0585667000
_diffrn_orient_matrix_UB_31 0.0278325000
_diffrn_orient_matrix_UB_32 -0.1138908000
_diffrn_orient_matrix_UB_33 -0.0151479000
_diffrn_radiation_monochromator mirror
_diffrn_radiation_probe x-ray
_diffrn_radiation_type 'Cu K\a'
_diffrn_radiation_wavelength 1.54184
_diffrn_reflns_av_R_equivalents 0.0445
_diffrn_reflns_av_unetI/netI 0.0425
_diffrn_reflns_Laue_measured_fraction_full 0.994
_diffrn_reflns_Laue_measured_fraction_max 0.994
_diffrn_reflns_limit_h_max 9
_diffrn_reflns_limit_h_min -9
_diffrn_reflns_limit_k_max 11
_diffrn_reflns_limit_k_min -14
_diffrn_reflns_limit_l_max 27
_diffrn_reflns_limit_l_min -27
_diffrn_reflns_number 24385
_diffrn_reflns_point_group_measured_fraction_full 0.994
_diffrn_reflns_point_group_measured_fraction_max 0.994
_diffrn_reflns_theta_full 66.496
_diffrn_reflns_theta_max 66.496
_diffrn_reflns_theta_min 3.655
_diffrn_source 'micro-focus sealed X-ray tube'
_diffrn_source_type 'PhotonJet (Cu) X-ray Source'
_exptl_absorpt_coefficient_mu 20.225
_exptl_absorpt_correction_T_max 0.839
_exptl_absorpt_correction_T_min 0.113
_exptl_absorpt_correction_type gaussian
_exptl_absorpt_process_details
;
CrysAlisPro 1.171.40.29a (Rigaku Oxford Diffraction, 2018)
Numerical absorption correction based on gaussian integration over
			a multifaceted crystal model
Empirical absorption correction using spherical harmonics,
 implemented in SCALE3 ABSPACK scaling algorithm.
;
_exptl_crystal_colour 'clear colourless'
_exptl_crystal_density_diffrn 2.114
_exptl_crystal_description needle
_exptl_crystal_F_000 1306
_exptl_crystal_size_max 0.215
_exptl_crystal_size_mid 0.091
_exptl_crystal_size_min 0.049
_refine_diff_density_max 0.867
_refine_diff_density_min -0.810
_refine_diff_density_rms 0.113
_refine_ls_extinction_method none
_refine_ls_goodness_of_fit_ref 1.014
_refine_ls_hydrogen_treatment constr
_refine_ls_matrix_type full
_refine_ls_number_parameters 590
_refine_ls_number_reflns 7603
_refine_ls_number_restraints 7
_refine_ls_restrained_S_all 1.019
_refine_ls_R_factor_all 0.0355
_refine_ls_R_factor_gt 0.0329
_refine_ls_shift/su_max 0.001
_refine_ls_shift/su_mean 0.000
_refine_ls_structure_factor_coef Fsqd
_refine_ls_weighting_details 'w=1/[\s^2^(Fo^2^)+(0.0530P)^2^+1.3199P] where P=(Fo^2^+2Fc^2^)/3'
_refine_ls_weighting_scheme calc
_refine_ls_wR_factor_gt 0.0855
_refine_ls_wR_factor_ref 0.0870
_reflns_Friedel_coverage 0.000
_reflns_number_gt 6984
_reflns_number_total 7603
_reflns_threshold_expression 'I > 2\s(I)'
_cod_data_source_file d2ce00973k2.cif
_cod_data_source_block anti-p-1-TDABr
_cod_database_code 7245531
_shelx_shelxl_version_number 2018/3
_shelx_space_group_comment
;
The symmetry employed for this shelxl refinement is uniquely defined
by the following loop, which should always be used as a source of
symmetry information in preference to the above space-group names.
They are only intended as comments.
;
_oxdiff_exptl_absorpt_empirical_full_min 0.642
_oxdiff_exptl_absorpt_empirical_full_max 2.442
_oxdiff_exptl_absorpt_empirical_details
;
Empirical correction (ABSPACK) includes:
- Absorption correction using spherical harmonics
- Frame scaling
- Detector area scaling
;

loop_
_space_group_symop_operation_xyz
'x, y, z'
'-x, -y, -z'

loop_
_atom_site_label
_atom_site_type_symbol
_atom_site_fract_x
_atom_site_fract_y
_atom_site_fract_z
_atom_site_U_iso_or_equiv
_atom_site_adp_type
_atom_site_occupancy
_atom_site_site_symmetry_order
_atom_site_calc_flag
_atom_site_refinement_flags_posn
_atom_site_refinement_flags_adp
_atom_site_refinement_flags_occupancy
_atom_site_disorder_assembly
_atom_site_disorder_group
I1 I 0.43198(3) 0.11959(2) 0.35969(2) 0.04006(9) Uani 1 1 d . . . . .
F1 F -0.3334(3) 0.06396(19) 0.49815(12) 0.0389(5) Uani 1 1 d . . . . .
N1 N 0.1739(5) -0.0527(3) 0.19085(18) 0.0428(8) Uani 1 1 d . . . . .
C1 C -0.1696(5) 0.0304(3) 0.50020(17) 0.0289(7) Uani 1 1 d . . . . .
I2 I 0.51986(3) 0.83267(2) 0.29180(2) 0.03396(8) Uani 1 1 d . . . . .
Br2 Br 0.66220(6) 0.06982(3) 0.21780(2) 0.04245(12) Uani 1 1 d . . . . .
F2 F -0.0882(3) 0.21644(17) 0.47653(11) 0.0347(5) Uani 1 1 d . . . . .
C2 C -0.0420(5) 0.1097(3) 0.48873(16) 0.0287(7) Uani 1 1 d . . . . .
N2 N 0.0266(5) 0.1232(3) 0.29527(15) 0.0364(7) Uani 1 1 d . . . . .
N3 N 0.3059(4) 0.2388(3) 0.15350(15) 0.0371(7) Uani 1 1 d . . . . .
F3 F 0.1421(3) 0.1949(2) 0.57563(10) 0.0399(5) Uani 1 1 d . . . . .
I3 I 0.84456(3) 0.30045(2) 0.14214(2) 0.03284(8) Uani 1 1 d . . . . .
C3 C 0.1311(5) 0.0814(3) 0.48805(16) 0.0276(7) Uani 1 1 d . . . . .
C27 C 1.0823(5) 0.6263(3) 0.10121(18) 0.0336(8) Uani 1 1 d . . . . .
C28 C 0.2239(5) 0.1536(3) 0.19143(18) 0.0325(8) Uani 1 1 d . . . . .
C29 C 0.1714(5) 0.0448(3) 0.20501(17) 0.0320(8) Uani 1 1 d . . . . .
C30 C 0.1151(5) 0.1117(3) 0.24426(17) 0.0319(8) Uani 1 1 d . . . . .
C31 C 0.2992(7) -0.0738(4) 0.1421(2) 0.0531(12) Uani 1 1 d . . . . .
H31A H 0.246319 -0.059390 0.105051 0.080 Uiso 1 1 calc R U . . .
H31B H 0.336665 -0.151080 0.152121 0.080 Uiso 1 1 calc R U . . .
H31C H 0.399045 -0.025092 0.136417 0.080 Uiso 1 1 calc R U . . .
C32 C 0.0644(7) -0.1426(4) 0.2282(2) 0.0497(11) Uani 1 1 d . . . . .
H32A H -0.047141 -0.112641 0.242029 0.075 Uiso 1 1 calc R U . . .
H32B H 0.120436 -0.179337 0.262991 0.075 Uiso 1 1 calc R U . . .
H32C H 0.046356 -0.196106 0.204629 0.075 Uiso 1 1 calc R U . . .
C33 C -0.0522(6) 0.0267(4) 0.33830(19) 0.0438(10) Uani 1 1 d . . . . .
H33A H -0.171886 0.019645 0.331709 0.066 Uiso 1 1 calc R U . . .
H33B H -0.050148 0.035332 0.379236 0.066 Uiso 1 1 calc R U . . .
H33C H 0.012402 -0.039798 0.332872 0.066 Uiso 1 1 calc R U . . .
C34 C -0.0096(7) 0.2309(4) 0.3074(2) 0.0508(11) Uani 1 1 d . . . . .
H34A H 0.051073 0.287598 0.274854 0.076 Uiso 1 1 calc R U . . .
H34B H 0.029702 0.233275 0.345504 0.076 Uiso 1 1 calc R U . . .
H34C H -0.134013 0.244880 0.310061 0.076 Uiso 1 1 calc R U . . .
C35 C 0.3475(6) 0.3323(4) 0.1769(2) 0.0409(9) Uani 1 1 d . . . . .
H35A H 0.410175 0.388290 0.144520 0.061 Uiso 1 1 calc R U . . .
H35B H 0.419467 0.307027 0.208982 0.061 Uiso 1 1 calc R U . . .
H35C H 0.240654 0.364544 0.193078 0.061 Uiso 1 1 calc R U . . .
C36 C 0.4079(6) 0.2212(4) 0.09871(19) 0.0421(10) Uani 1 1 d . . . . .
H36A H 0.341390 0.176890 0.079894 0.063 Uiso 1 1 calc R U . . .
H36B H 0.514548 0.182086 0.108610 0.063 Uiso 1 1 calc R U . . .
H36C H 0.436335 0.292774 0.070802 0.063 Uiso 1 1 calc R U . . .
C37A C 0.8175(10) 0.9459(5) 0.0834(3) 0.0824(19) Uani 0.888(3) 1 d D . P A 1
H37A H 0.773701 0.954616 0.124282 0.099 Uiso 0.888(3) 1 calc R U P A 1
H37B H 0.942539 0.929843 0.081466 0.099 Uiso 0.888(3) 1 calc R U P A 1
Cl1A Cl 0.7833(5) 1.06687(19) 0.03084(11) 0.1167(11) Uani 0.888(3) 1 d D . P A 1
Cl2A Cl 0.7073(3) 0.8336(2) 0.06788(12) 0.0973(7) Uani 0.888(3) 1 d D . P A 1
C37B C 0.8175(10) 0.9459(5) 0.0834(3) 0.0824(19) Uani 0.112(3) 1 d D . P A 2
H37C H 0.905899 0.887069 0.089504 0.099 Uiso 0.112(3) 1 calc R U P A 2
H37D H 0.750548 0.946490 0.122920 0.099 Uiso 0.112(3) 1 calc R U P A 2
Cl1B Cl 0.922(3) 1.0799(12) 0.0510(9) 0.1167(11) Uani 0.112(3) 1 d D . P A 2
Cl2B Cl 0.683(2) 0.9188(16) 0.0362(9) 0.0973(7) Uani 0.112(3) 1 d D . P A 2
C26 C 1.2121(5) 0.6234(3) 0.05437(18) 0.0352(8) Uani 1 1 d . . . . .
C25 C 1.2250(5) 0.5326(4) 0.02990(16) 0.0325(8) Uani 1 1 d . . . . .
C24 C 1.1122(5) 0.4453(3) 0.05329(16) 0.0305(8) Uani 1 1 d . . . . .
C23 C 0.9863(5) 0.4465(3) 0.10148(16) 0.0281(7) Uani 1 1 d . . . . .
C22 C 0.9669(5) 0.5393(3) 0.12521(16) 0.0289(7) Uani 1 1 d . . . . .
C21 C 0.7270(5) 0.5598(3) 0.27627(17) 0.0319(8) Uani 1 1 d . . . . .
C20 C 0.8579(5) 0.5478(3) 0.23156(18) 0.0323(8) Uani 1 1 d . . . . .
C9 C 0.3955(5) 0.1967(3) 0.43183(16) 0.0283(7) Uani 1 1 d . . . . .
F9 F 0.0738(4) 0.4132(2) 0.40849(13) 0.0541(7) Uani 1 1 d . . . . .
C8 C 0.5111(5) 0.2795(3) 0.43033(18) 0.0336(8) Uani 1 1 d . . . . .
F8 F 0.0273(4) 0.5978(2) 0.45231(13) 0.0555(7) Uani 1 1 d . . . . .
C7 C 0.5037(5) 0.3323(3) 0.47649(19) 0.0348(8) Uani 1 1 d . . . . .
F7 F 0.2276(4) 0.7768(2) 0.40270(12) 0.0524(7) Uani 1 1 d . . . . .
C6 C 0.3771(5) 0.3046(3) 0.52515(18) 0.0340(8) Uani 1 1 d . . . . .
F6 F 0.6375(3) 0.3088(2) 0.38426(12) 0.0457(6) Uani 1 1 d . . . . .
C5 C 0.2611(5) 0.2225(3) 0.52684(16) 0.0301(8) Uani 1 1 d . . . . .
F5 F 0.6204(3) 0.4095(2) 0.47467(13) 0.0495(6) Uani 1 1 d . . . . .
C4 C 0.2650(5) 0.1672(3) 0.48112(16) 0.0275(7) Uani 1 1 d . . . . .
F4 F 0.3684(4) 0.3551(2) 0.57025(11) 0.0467(6) Uani 1 1 d . . . . .
C11 C 0.2565(6) 0.6856(3) 0.38086(18) 0.0367(9) Uani 1 1 d . . . . .
F11 F 0.3652(3) 0.5984(2) 0.19332(11) 0.0458(6) Uani 1 1 d . . . . .
C10 C 0.3860(5) 0.6838(3) 0.33422(17) 0.0303(8) Uani 1 1 d . . . . .
F10 F 0.3268(3) 0.4060(2) 0.31796(12) 0.0453(6) Uani 1 1 d . . . . .
C12 C 0.1516(6) 0.5952(4) 0.40677(18) 0.0382(9) Uani 1 1 d . . . . .
F12 F 0.6178(3) 0.5740(2) 0.10748(10) 0.0442(6) Uani 1 1 d . . . . .
C14 C 0.3062(5) 0.4986(3) 0.33864(18) 0.0328(8) Uani 1 1 d . . . . .
F14 F 1.0187(3) 0.5304(3) 0.24544(11) 0.0466(6) Uani 1 1 d . . . . .
C13 C 0.1749(6) 0.5009(3) 0.38505(19) 0.0374(9) Uani 1 1 d . . . . .
F13 F 0.7648(3) 0.5550(3) 0.33123(11) 0.0476(6) Uani 1 1 d . . . . .
F15 F 1.0706(3) 0.7168(2) 0.12351(12) 0.0469(6) Uani 1 1 d . . . . .
C15 C 0.4154(5) 0.5883(3) 0.31316(16) 0.0286(7) Uani 1 1 d . . . . .
F16 F 1.3227(4) 0.7071(2) 0.03321(13) 0.0515(7) Uani 1 1 d . . . . .
C16 C 0.5572(5) 0.5780(3) 0.26483(16) 0.0281(7) Uani 1 1 d . . . . .
C19 C 0.8262(5) 0.5513(3) 0.17348(16) 0.0282(7) Uani 1 1 d . . . . .
C18 C 0.6577(5) 0.5686(3) 0.16249(17) 0.0318(8) Uani 1 1 d . . . . .
F18 F 1.1305(3) 0.3586(2) 0.02756(11) 0.0411(5) Uani 1 1 d . . . . .
C17 C 0.5268(5) 0.5816(3) 0.20696(18) 0.0307(8) Uani 1 1 d . . . . .
F17 F 1.3457(3) 0.5306(2) -0.01681(11) 0.0453(6) Uani 1 1 d . . . . .

loop_
_atom_site_aniso_label
_atom_site_aniso_U_11
_atom_site_aniso_U_22
_atom_site_aniso_U_33
_atom_site_aniso_U_23
_atom_site_aniso_U_13
_atom_site_aniso_U_12
I1 0.03698(16) 0.04769(16) 0.03985(15) -0.02111(11) -0.00252(11) 0.00502(11)
F1 0.0217(11) 0.0327(11) 0.0604(14) -0.0078(10) -0.0051(10) 0.0035(9)
N1 0.038(2) 0.0387(19) 0.052(2) -0.0175(16) 0.0045(16) -0.0063(16)
C1 0.0219(18) 0.0295(19) 0.0343(18) -0.0062(14) -0.0040(14) 0.0038(15)
I2 0.03199(15) 0.03107(14) 0.03730(14) -0.01074(10) 0.00669(10) -0.00635(10)
Br2 0.0458(3) 0.0353(2) 0.0432(2) -0.00250(18) -0.00515(19) -0.01001(19)
F2 0.0314(12) 0.0224(10) 0.0481(12) -0.0067(9) -0.0010(10) 0.0029(9)
C2 0.030(2) 0.0231(17) 0.0321(18) -0.0076(14) 0.0002(15) 0.0019(15)
N2 0.0332(18) 0.0427(19) 0.0319(16) -0.0092(14) 0.0031(14) -0.0063(15)
N3 0.0287(17) 0.0417(19) 0.0374(17) -0.0068(14) 0.0042(14) -0.0064(15)
F3 0.0462(14) 0.0385(12) 0.0321(11) -0.0096(9) 0.0095(10) -0.0104(10)
I3 0.02832(14) 0.02966(13) 0.04040(14) -0.00840(10) -0.00348(10) -0.00172(9)
C3 0.0271(19) 0.0256(17) 0.0291(17) -0.0064(14) -0.0005(14) -0.0004(14)
C27 0.033(2) 0.033(2) 0.0358(19) -0.0119(16) -0.0020(16) -0.0035(16)
C28 0.0227(19) 0.037(2) 0.0375(19) -0.0108(16) -0.0003(15) -0.0002(16)
C29 0.0259(19) 0.035(2) 0.0338(18) -0.0077(15) -0.0010(15) -0.0021(16)
C30 0.030(2) 0.0335(19) 0.0314(18) -0.0059(15) -0.0036(15) -0.0033(16)
C31 0.050(3) 0.054(3) 0.059(3) -0.028(2) 0.006(2) -0.006(2)
C32 0.049(3) 0.041(2) 0.058(3) -0.015(2) 0.002(2) -0.010(2)
C33 0.041(2) 0.052(3) 0.033(2) -0.0025(18) 0.0026(18) -0.010(2)
C34 0.054(3) 0.051(3) 0.045(2) -0.015(2) 0.005(2) 0.004(2)
C35 0.033(2) 0.039(2) 0.049(2) -0.0084(18) 0.0001(18) -0.0060(18)
C36 0.036(2) 0.052(3) 0.035(2) -0.0063(18) 0.0027(17) -0.0016(19)
C37A 0.096(5) 0.075(4) 0.073(4) -0.018(3) -0.004(4) 0.021(4)
Cl1A 0.177(3) 0.0723(12) 0.0803(13) -0.0054(10) 0.0208(15) 0.0423(16)
Cl2A 0.0978(15) 0.0833(14) 0.1139(17) -0.0326(12) -0.0097(13) 0.0017(12)
C37B 0.096(5) 0.075(4) 0.073(4) -0.018(3) -0.004(4) 0.021(4)
Cl1B 0.177(3) 0.0723(12) 0.0803(13) -0.0054(10) 0.0208(15) 0.0423(16)
Cl2B 0.0978(15) 0.0833(14) 0.1139(17) -0.0326(12) -0.0097(13) 0.0017(12)
C26 0.029(2) 0.038(2) 0.0351(19) -0.0022(16) -0.0013(16) -0.0062(17)
C25 0.0219(19) 0.050(2) 0.0240(17) -0.0075(16) 0.0013(14) 0.0014(17)
C24 0.030(2) 0.036(2) 0.0284(17) -0.0122(15) -0.0066(15) 0.0074(16)
C23 0.0257(19) 0.0295(18) 0.0290(17) -0.0073(14) -0.0029(14) -0.0014(15)
C22 0.0237(18) 0.0329(19) 0.0298(17) -0.0081(15) -0.0011(14) -0.0003(15)
C21 0.030(2) 0.039(2) 0.0271(17) -0.0110(15) -0.0001(15) -0.0011(16)
C20 0.0232(19) 0.039(2) 0.0364(19) -0.0125(16) -0.0032(15) 0.0002(16)
C9 0.0226(18) 0.0323(18) 0.0315(18) -0.0112(15) -0.0033(14) 0.0027(15)
F9 0.0512(16) 0.0346(13) 0.0642(17) -0.0020(12) 0.0202(13) -0.0123(12)
C8 0.028(2) 0.0317(19) 0.037(2) -0.0034(16) 0.0018(16) -0.0007(16)
F8 0.0548(17) 0.0466(14) 0.0509(15) -0.0059(12) 0.0316(13) -0.0017(13)
C7 0.031(2) 0.0276(18) 0.046(2) -0.0080(16) -0.0042(17) -0.0048(16)
F7 0.0602(17) 0.0410(14) 0.0528(15) -0.0225(12) 0.0246(13) -0.0064(12)
C6 0.038(2) 0.0326(19) 0.0329(19) -0.0115(15) -0.0045(16) -0.0014(17)
F6 0.0330(13) 0.0510(15) 0.0484(13) -0.0127(11) 0.0148(11) -0.0131(11)
C5 0.032(2) 0.0286(18) 0.0278(17) -0.0046(14) 0.0002(15) -0.0001(15)
F5 0.0440(15) 0.0403(14) 0.0656(16) -0.0167(12) -0.0013(12) -0.0177(11)
C4 0.0260(19) 0.0225(17) 0.0329(18) -0.0049(14) -0.0028(14) 0.0004(14)
F4 0.0630(17) 0.0406(13) 0.0411(13) -0.0189(11) -0.0052(12) -0.0085(12)
C11 0.039(2) 0.034(2) 0.0334(19) -0.0078(16) 0.0072(17) 0.0003(17)
F11 0.0249(12) 0.0743(18) 0.0401(12) -0.0179(12) -0.0048(10) 0.0057(11)
C10 0.0256(19) 0.0317(19) 0.0315(18) -0.0058(15) 0.0018(15) -0.0034(15)
F10 0.0514(15) 0.0294(12) 0.0532(14) -0.0135(10) 0.0074(12) -0.0075(11)
C12 0.035(2) 0.039(2) 0.0342(19) -0.0049(16) 0.0133(17) 0.0013(17)
F12 0.0341(13) 0.0706(17) 0.0310(11) -0.0189(11) -0.0039(10) 0.0016(12)
C14 0.034(2) 0.0269(19) 0.0366(19) -0.0087(15) 0.0015(16) 0.0006(16)
F14 0.0241(12) 0.0776(18) 0.0415(13) -0.0211(12) -0.0050(10) 0.0066(12)
C13 0.035(2) 0.031(2) 0.038(2) 0.0028(16) 0.0075(17) -0.0079(17)
F13 0.0348(13) 0.0802(19) 0.0314(12) -0.0206(12) -0.0056(10) 0.0052(13)
F15 0.0489(15) 0.0366(13) 0.0570(15) -0.0210(11) 0.0071(12) -0.0127(11)
C15 0.0256(19) 0.0325(19) 0.0261(16) -0.0063(14) 0.0014(14) -0.0018(15)
F16 0.0424(15) 0.0509(15) 0.0540(15) -0.0047(12) 0.0091(12) -0.0191(12)
C16 0.0252(19) 0.0288(18) 0.0304(17) -0.0106(14) 0.0024(14) -0.0007(15)
C19 0.0252(19) 0.0283(18) 0.0308(18) -0.0092(14) 0.0015(15) -0.0019(14)
C18 0.031(2) 0.040(2) 0.0264(17) -0.0123(15) -0.0009(15) -0.0015(16)
F18 0.0432(14) 0.0446(13) 0.0400(12) -0.0223(11) -0.0017(10) 0.0085(11)
C17 0.0199(18) 0.036(2) 0.0358(19) -0.0091(15) -0.0017(15) -0.0004(15)
F17 0.0312(13) 0.0668(17) 0.0337(12) -0.0111(11) 0.0076(10) 0.0015(12)

loop_
_atom_type_symbol
_atom_type_description
_atom_type_scat_dispersion_real
_atom_type_scat_dispersion_imag
_atom_type_scat_source
C C 0.0181 0.0091 'International Tables Vol C Tables 4.2.6.8 and 6.1.1.4'
N N 0.0311 0.0180 'International Tables Vol C Tables 4.2.6.8 and 6.1.1.4'
F F 0.0727 0.0534 'International Tables Vol C Tables 4.2.6.8 and 6.1.1.4'
I I -0.3257 6.8362 'International Tables Vol C Tables 4.2.6.8 and 6.1.1.4'
Cl Cl 0.3639 0.7018 'International Tables Vol C Tables 4.2.6.8 and 6.1.1.4'
Br Br -0.6763 1.2805 'International Tables Vol C Tables 4.2.6.8 and 6.1.1.4'
H H 0.0000 0.0000 'International Tables Vol C Tables 4.2.6.8 and 6.1.1.4'

loop_
_exptl_crystal_face_index_h
_exptl_crystal_face_index_k
_exptl_crystal_face_index_l
_exptl_crystal_face_perp_dist
0 12 40 0.0216
13 0 25 0.0720
13 0 -21 0.0737
0 12 -35 0.0211
0 -12 35 0.0328
0 -12 -40 0.0271
-8 -20 -6 0.0366
-1 0 -1 0.1208

loop_
_geom_angle_atom_site_label_1
_geom_angle_atom_site_label_2
_geom_angle_atom_site_label_3
_geom_angle
_geom_angle_site_symmetry_1
_geom_angle_site_symmetry_3
_geom_angle_publ_flag
C29 N1 C31 119.9(4) . . ?
C29 N1 C32 120.1(4) . . ?
C31 N1 C32 119.6(4) . . ?
F1 C1 C2 118.4(3) . . ?
F1 C1 C3 119.9(3) . 2_556 ?
C2 C1 C3 121.6(4) . 2_556 ?
F2 C2 C1 118.4(3) . . ?
F2 C2 C3 119.8(3) . . ?
C1 C2 C3 121.7(3) . . ?
C30 N2 C34 121.6(4) . . ?
C30 N2 C33 119.8(4) . . ?
C34 N2 C33 118.4(4) . . ?
C28 N3 C36 118.8(4) . . ?
C28 N3 C35 118.0(3) . . ?
C36 N3 C35 118.9(3) . . ?
C1 C3 C2 116.7(3) 2_556 . ?
C1 C3 C4 122.2(3) 2_556 . ?
C2 C3 C4 120.8(3) . . ?
F15 C27 C26 117.6(4) . . ?
F15 C27 C22 120.1(3) . . ?
C26 C27 C22 122.2(4) . . ?
N3 C28 C29 149.9(4) . . ?
N3 C28 C30 149.5(4) . . ?
C29 C28 C30 60.3(3) . . ?
N1 C29 C28 149.8(4) . . ?
N1 C29 C30 150.0(4) . . ?
C28 C29 C30 60.2(3) . . ?
N2 C30 C28 151.1(4) . . ?
N2 C30 C29 149.4(4) . . ?
C28 C30 C29 59.5(3) . . ?
N1 C31 H31A 109.5 . . ?
N1 C31 H31B 109.5 . . ?
H31A C31 H31B 109.5 . . ?
N1 C31 H31C 109.5 . . ?
H31A C31 H31C 109.5 . . ?
H31B C31 H31C 109.5 . . ?
N1 C32 H32A 109.5 . . ?
N1 C32 H32B 109.5 . . ?
H32A C32 H32B 109.5 . . ?
N1 C32 H32C 109.5 . . ?
H32A C32 H32C 109.5 . . ?
H32B C32 H32C 109.5 . . ?
N2 C33 H33A 109.5 . . ?
N2 C33 H33B 109.5 . . ?
H33A C33 H33B 109.5 . . ?
N2 C33 H33C 109.5 . . ?
H33A C33 H33C 109.5 . . ?
H33B C33 H33C 109.5 . . ?
N2 C34 H34A 109.5 . . ?
N2 C34 H34B 109.5 . . ?
H34A C34 H34B 109.5 . . ?
N2 C34 H34C 109.5 . . ?
H34A C34 H34C 109.5 . . ?
H34B C34 H34C 109.5 . . ?
N3 C35 H35A 109.5 . . ?
N3 C35 H35B 109.5 . . ?
H35A C35 H35B 109.5 . . ?
N3 C35 H35C 109.5 . . ?
H35A C35 H35C 109.5 . . ?
H35B C35 H35C 109.5 . . ?
N3 C36 H36A 109.5 . . ?
N3 C36 H36B 109.5 . . ?
H36A C36 H36B 109.5 . . ?
N3 C36 H36C 109.5 . . ?
H36A C36 H36C 109.5 . . ?
H36B C36 H36C 109.5 . . ?
Cl1A C37A Cl2A 109.4(4) . . ?
Cl1A C37A H37A 109.8 . . ?
Cl2A C37A H37A 109.8 . . ?
Cl1A C37A H37B 109.8 . . ?
Cl2A C37A H37B 109.8 . . ?
H37A C37A H37B 108.2 . . ?
Cl2B C37B Cl1B 109.9(9) . . ?
Cl2B C37B H37C 109.7 . . ?
Cl1B C37B H37C 109.7 . . ?
Cl2B C37B H37D 109.7 . . ?
Cl1B C37B H37D 109.7 . . ?
H37C C37B H37D 108.2 . . ?
F16 C26 C25 120.4(4) . . ?
F16 C26 C27 120.7(4) . . ?
C25 C26 C27 118.9(4) . . ?
F17 C25 C26 119.5(4) . . ?
F17 C25 C24 120.8(4) . . ?
C26 C25 C24 119.7(3) . . ?
F18 C24 C25 117.3(3) . . ?
F18 C24 C23 121.3(4) . . ?
C25 C24 C23 121.4(3) . . ?
C24 C23 C22 119.6(4) . . ?
C24 C23 I3 118.5(3) . . ?
C22 C23 I3 121.6(3) . . ?
C23 C22 C27 118.0(3) . . ?
C23 C22 C19 123.1(3) . . ?
C27 C22 C19 118.8(3) . . ?
F13 C21 C20 119.1(4) . . ?
F13 C21 C16 119.5(3) . . ?
C20 C21 C16 121.4(3) . . ?
F14 C20 C21 118.5(3) . . ?
F14 C20 C19 119.8(3) . . ?
C21 C20 C19 121.7(4) . . ?
C8 C9 C4 119.5(3) . . ?
C8 C9 I1 116.7(3) . . ?
C4 C9 I1 123.8(3) . . ?
F6 C8 C7 117.6(4) . . ?
F6 C8 C9 120.8(3) . . ?
C7 C8 C9 121.6(4) . . ?
F5 C7 C8 120.2(4) . . ?
F5 C7 C6 119.9(4) . . ?
C8 C7 C6 119.9(4) . . ?
F4 C6 C7 120.5(4) . . ?
F4 C6 C5 120.6(4) . . ?
C7 C6 C5 118.9(3) . . ?
F3 C5 C6 117.6(3) . . ?
F3 C5 C4 119.6(3) . . ?
C6 C5 C4 122.8(4) . . ?
C5 C4 C9 117.4(3) . . ?
C5 C4 C3 117.5(3) . . ?
C9 C4 C3 125.1(3) . . ?
F7 C11 C10 120.7(4) . . ?
F7 C11 C12 117.6(3) . . ?
C10 C11 C12 121.7(4) . . ?
C11 C10 C15 119.7(4) . . ?
C11 C10 I2 118.2(3) . . ?
C15 C10 I2 121.9(3) . . ?
F8 C12 C11 121.1(4) . . ?
F8 C12 C13 119.5(4) . . ?
C11 C12 C13 119.5(4) . . ?
F10 C14 C13 118.0(4) . . ?
F10 C14 C15 119.8(3) . . ?
C13 C14 C15 122.2(4) . . ?
F9 C13 C12 120.7(4) . . ?
F9 C13 C14 120.4(4) . . ?
C12 C13 C14 118.8(4) . . ?
C10 C15 C14 118.1(3) . . ?
C10 C15 C16 123.0(3) . . ?
C14 C15 C16 118.9(3) . . ?
C17 C16 C21 116.6(3) . . ?
C17 C16 C15 121.9(3) . . ?
C21 C16 C15 121.5(3) . . ?
C18 C19 C20 116.7(3) . . ?
C18 C19 C22 121.5(3) . . ?
C20 C19 C22 121.8(3) . . ?
F12 C18 C19 120.0(3) . . ?
F12 C18 C17 118.3(3) . . ?
C19 C18 C17 121.7(3) . . ?
F11 C17 C18 118.8(3) . . ?
F11 C17 C16 119.2(3) . . ?
C18 C17 C16 122.0(4) . . ?

loop_
_geom_bond_atom_site_label_1
_geom_bond_atom_site_label_2
_geom_bond_distance
_geom_bond_site_symmetry_2
_geom_bond_publ_flag
I1 C9 2.096(3) . ?
F1 C1 1.339(4) . ?
N1 C29 1.328(6) . ?
N1 C31 1.454(6) . ?
N1 C32 1.460(6) . ?
C1 C2 1.382(5) . ?
C1 C3 1.385(5) 2_556 ?
I2 C10 2.115(4) . ?
F2 C2 1.339(4) . ?
C2 C3 1.388(6) . ?
N2 C30 1.318(5) . ?
N2 C34 1.445(6) . ?
N2 C33 1.457(6) . ?
N3 C28 1.324(5) . ?
N3 C36 1.459(5) . ?
N3 C35 1.459(6) . ?
F3 C5 1.342(4) . ?
I3 C23 2.110(4) . ?
C3 C4 1.487(5) . ?
C27 F15 1.341(5) . ?
C27 C26 1.383(6) . ?
C27 C22 1.392(6) . ?
C28 C29 1.378(6) . ?
C28 C30 1.387(6) . ?
C29 C30 1.390(6) . ?
C31 H31A 0.9800 . ?
C31 H31B 0.9800 . ?
C31 H31C 0.9800 . ?
C32 H32A 0.9800 . ?
C32 H32B 0.9800 . ?
C32 H32C 0.9800 . ?
C33 H33A 0.9800 . ?
C33 H33B 0.9800 . ?
C33 H33C 0.9800 . ?
C34 H34A 0.9800 . ?
C34 H34B 0.9800 . ?
C34 H34C 0.9800 . ?
C35 H35A 0.9800 . ?
C35 H35B 0.9800 . ?
C35 H35C 0.9800 . ?
C36 H36A 0.9800 . ?
C36 H36B 0.9800 . ?
C36 H36C 0.9800 . ?
C37A Cl1A 1.736(7) . ?
C37A Cl2A 1.796(7) . ?
C37A H37A 0.9900 . ?
C37A H37B 0.9900 . ?
C37B Cl2B 1.714(13) . ?
C37B Cl1B 1.829(13) . ?
C37B H37C 0.9900 . ?
C37B H37D 0.9900 . ?
C26 F16 1.333(5) . ?
C26 C25 1.373(6) . ?
C25 F17 1.336(4) . ?
C25 C24 1.380(6) . ?
C24 F18 1.345(4) . ?
C24 C23 1.383(5) . ?
C23 C22 1.387(5) . ?
C22 C19 1.485(5) . ?
C21 F13 1.332(5) . ?
C21 C20 1.381(5) . ?
C21 C16 1.393(6) . ?
C20 F14 1.341(5) . ?
C20 C19 1.390(5) . ?
C9 C8 1.385(5) . ?
C9 C4 1.406(5) . ?
F9 C13 1.329(5) . ?
C8 F6 1.339(5) . ?
C8 C7 1.373(6) . ?
F8 C12 1.336(5) . ?
C7 F5 1.337(5) . ?
C7 C6 1.376(6) . ?
F7 C11 1.347(5) . ?
C6 F4 1.332(5) . ?
C6 C5 1.380(6) . ?
C5 C4 1.387(5) . ?
C11 C10 1.377(5) . ?
C11 C12 1.380(6) . ?
F11 C17 1.344(5) . ?
C10 C15 1.389(5) . ?
F10 C14 1.346(5) . ?
C12 C13 1.380(6) . ?
F12 C18 1.337(4) . ?
C14 C13 1.383(6) . ?
C14 C15 1.390(6) . ?
C15 C16 1.486(5) . ?
C16 C17 1.382(5) . ?
C19 C18 1.379(6) . ?
C18 C17 1.381(5) . ?

loop_
_exptl_oxdiff_crystal_face_indexfrac_h
_exptl_oxdiff_crystal_face_indexfrac_k
_exptl_oxdiff_crystal_face_indexfrac_l
_exptl_oxdiff_crystal_face_x
_exptl_oxdiff_crystal_face_y
_exptl_oxdiff_crystal_face_z
-0.0019 12.0183 39.9796 -0.9050 1.8163 -1.9744
12.9763 -0.0143 24.9782 1.4978 2.4867 -0.0156
12.9995 -0.0354 -20.9765 3.0482 -0.2019 0.6836
0.0360 11.9838 -34.9467 1.6228 -2.5674 -0.8345
-0.0360 -11.9838 34.9467 -1.6228 2.5674 0.8345
0.0019 -12.0183 -39.9796 0.9050 -1.8163 1.9744
-8.0207 -19.9868 -6.0274 -1.9767 -0.1123 2.1444
-0.5897 0.0002 -0.8891 -0.0764 -0.0986 -0.0030
